data_4303522
loop_
_publ_author_name
'Volodymyr Svitlyk'
'Branton J. Campbell'
'Yurij Mozharivskyj'

_publ_section_title
;
Gd5Si4-xBix Structures: Novel Slab Sequences Achieved by Turning off the
Directionality of Nearest-Slab Interactions
;
_journal_name_full 'Inorganic Chemistry'
_journal_page_first 10364
_journal_page_last 10370
_journal_paper_doi 10.1021/ic901582j
_journal_volume 48
_journal_year 2009
_chemical_formula_sum 'Bi1.59 Gd5 Si2.41'
_chemical_formula_weight 1185.32
_chemical_name_systematic
; 
 ? 
;
_space_group_IT_number 64
_symmetry_cell_setting orthorhombic
_symmetry_space_group_name_Hall '-C 2ac 2'
_symmetry_space_group_name_H-M 'C m c a'
_atom_sites_solution_primary direct
_atom_sites_solution_secondary difmap
_audit_creation_method SHELXL-97
_cell_angle_alpha 90.00
_cell_angle_beta 90.00
_cell_angle_gamma 90.00
_cell_formula_units_Z 4
_cell_length_a 15.246(4)
_cell_length_b 7.9010(17)
_cell_length_c 7.8976(17)
_cell_measurement_reflns_used 660
_cell_measurement_temperature 293(2)
_cell_measurement_theta_max 29.15
_cell_measurement_theta_min 2.67
_cell_volume 951.3(4)
_computing_cell_refinement X-Area
_computing_data_collection X-Area
_computing_data_reduction X-Red32
_computing_publication_material 'SHELXL-97 (Sheldrick, 1997)'
_computing_structure_refinement 'SHELXL-97 (Sheldrick, 1997)'
_computing_structure_solution 'SHELXS-97 (Sheldrick, 1990)'
_diffrn_ambient_temperature 293(2)
_diffrn_measured_fraction_theta_full 0.990
_diffrn_measured_fraction_theta_max 0.990
_diffrn_radiation_monochromator graphite
_diffrn_radiation_source 'fine-focus sealed tube'
_diffrn_radiation_type MoK\a
_diffrn_radiation_wavelength 0.71073
_diffrn_reflns_av_R_equivalents 0.1424
_diffrn_reflns_av_sigmaI/netI 0.1529
_diffrn_reflns_limit_h_max 19
_diffrn_reflns_limit_h_min -20
_diffrn_reflns_limit_k_max 9
_diffrn_reflns_limit_k_min -10
_diffrn_reflns_limit_l_max 10
_diffrn_reflns_limit_l_min -10
_diffrn_reflns_number 3268
_diffrn_reflns_theta_full 29.15
_diffrn_reflns_theta_max 29.15
_diffrn_reflns_theta_min 2.67
_exptl_absorpt_coefficient_mu 63.772
_exptl_absorpt_correction_T_max 0.7609
_exptl_absorpt_correction_T_min 0.0504
_exptl_absorpt_correction_type numerical
_exptl_absorpt_process_details X-Red
_exptl_crystal_colour silver
_exptl_crystal_density_diffrn 8.276
_exptl_crystal_density_method 'not measured'
_exptl_crystal_description plate
_exptl_crystal_F_000 1941
_exptl_crystal_size_max 0.072
_exptl_crystal_size_mid 0.033
_exptl_crystal_size_min 0.004
_refine_diff_density_max 2.289
_refine_diff_density_min -2.579
_refine_diff_density_rms 0.586
_refine_ls_extinction_coef 0.000059(15)
_refine_ls_extinction_expression Fc^*^=kFc[1+0.001xFc^2^\l^3^/sin(2\q)]^-1/4^
_refine_ls_extinction_method SHELXL
_refine_ls_goodness_of_fit_ref 0.855
_refine_ls_matrix_type full
_refine_ls_number_parameters 28
_refine_ls_number_reflns 660
_refine_ls_number_restraints 0
_refine_ls_restrained_S_all 0.855
_refine_ls_R_factor_all 0.1338
_refine_ls_R_factor_gt 0.0456
_refine_ls_shift/su_max 0.016
_refine_ls_shift/su_mean 0.003
_refine_ls_structure_factor_coef Fsqd
_refine_ls_weighting_details 'calc w=1/[\s^2^(Fo^2^)+(0.0000P)^2^+0.0000P] where P=(Fo^2^+2Fc^2^)/3'
_refine_ls_weighting_scheme calc
_refine_ls_wR_factor_gt 0.0437
_refine_ls_wR_factor_ref 0.0553
_reflns_number_gt 357
_reflns_number_total 660
_reflns_threshold_expression >2sigma(I)
_cod_data_source_file ic901582j_si_002.cif
_cod_data_source_block cmca
_cod_depositor_comments
;
The following automatic conversions were performed:
'_symmetry_cell_setting' value 'Orthorhombic' changed to 'orthorhombic'
according to '/home/saulius/struct/CIF-dictionaries/cif_core.dic'
dictionary named 'cif_core.dic' version 2.4.1 from 2010-06-29.

Automatic conversion script
Id: cif_fix_enum 1527 2010-12-29 10:47:43Z saulius 
;
_cod_database_code 4303522

loop_
_symmetry_equiv_pos_as_xyz
'x, y, z'
'-x, -y+1/2, z+1/2'
'-x, y+1/2, -z+1/2'
'x, -y, -z'
'x+1/2, y+1/2, z'
'-x+1/2, -y+1, z+1/2'
'-x+1/2, y+1, -z+1/2'
'x+1/2, -y+1/2, -z'
'-x, -y, -z'
'x, y-1/2, -z-1/2'
'x, -y-1/2, z-1/2'
'-x, y, z'
'-x+1/2, -y+1/2, -z'
'x+1/2, y, -z-1/2'
'x+1/2, -y, z-1/2'
'-x+1/2, y+1/2, z'

loop_
_atom_site_label
_atom_site_type_symbol
_atom_site_fract_x
_atom_site_fract_y
_atom_site_fract_z
_atom_site_U_iso_or_equiv
_atom_site_adp_type
_atom_site_occupancy
_atom_site_symmetry_multiplicity
_atom_site_calc_flag
_atom_site_refinement_flags
_atom_site_disorder_assembly
_atom_site_disorder_group
Gd1 Gd 0.12840(6) 0.82948(14) 0.83011(9) 0.0177(2) Uani 0.9408(15) 1 d P . .
Gd1C Gd 0.12840(6) 0.82948(14) 0.16989(9) 0.0177(2) Uani 0.0592(15) 1 d P . .
Gd2 Gd 0.5000 0.0000 0.0000 0.0120(4) Uani 1 4 d S . .
Si1 Si 0.29187(8) 0.0000 0.0000 0.0125(4) Uani 0.207(5) 2 d SP . .
Bi1 Bi 0.29187(8) 0.0000 0.0000 0.0125(4) Uani 0.793(5) 2 d SP . .
Si2 Si 0.0000 0.8779(11) 0.1254(7) 0.0144(19) Uani 1 2 d S . .

loop_
_atom_site_aniso_label
_atom_site_aniso_U_11
_atom_site_aniso_U_22
_atom_site_aniso_U_33
_atom_site_aniso_U_23
_atom_site_aniso_U_13
_atom_site_aniso_U_12
Gd1 0.0188(5) 0.0209(5) 0.0132(3) 0.0036(4) -0.0001(4) -0.0035(6)
Gd1C 0.0188(5) 0.0209(5) 0.0132(3) 0.0036(4) -0.0001(4) -0.0035(6)
Gd2 0.0122(9) 0.0129(11) 0.0109(6) -0.0005(9) 0.000 0.000
Si1 0.0094(6) 0.0137(8) 0.0143(5) -0.0041(6) 0.000 0.000
Bi1 0.0094(6) 0.0137(8) 0.0143(5) -0.0041(6) 0.000 0.000
Si2 0.007(4) 0.023(6) 0.013(3) -0.005(2) 0.000 0.000

loop_
_atom_type_symbol
_atom_type_description
_atom_type_scat_dispersion_real
_atom_type_scat_dispersion_imag
_atom_type_scat_source
Si Si 0.0817 0.0704 'International Tables Vol C Tables 4.2.6.8 and 6.1.1.4'
Gd Gd -0.1653 3.9035 'International Tables Vol C Tables 4.2.6.8 and 6.1.1.4'
Bi Bi -4.1077 10.2566 'International Tables Vol C Tables 4.2.6.8 and 6.1.1.4'

loop_
_geom_angle_atom_site_label_1
_geom_angle_atom_site_label_2
_geom_angle_atom_site_label_3
_geom_angle
_geom_angle_site_symmetry_1
_geom_angle_site_symmetry_3
_geom_angle_publ_flag
Gd1C Gd1 Gd1C 135.22(6) 11_576 1_556 ?
Gd1C Gd1 Gd1C 134.78(6) 11_576 4_576 ?
Gd1C Gd1 Gd1C 90.0 1_556 4_576 ?
Gd1C Gd1 Si2 40.38(9) 11_576 2_565 ?
Gd1C Gd1 Si2 122.34(10) 1_556 2_565 ?
Gd1C Gd1 Si2 122.84(14) 4_576 2_565 ?
Gd1C Gd1 Si2 128.00(10) 11_576 9_576 ?
Gd1C Gd1 Si2 83.39(10) 1_556 9_576 ?
Gd1C Gd1 Si2 40.71(11) 4_576 9_576 ?
Si2 Gd1 Si2 93.26(8) 2_565 9_576 ?
Gd1C Gd1 Si2 128.85(14) 11_576 1_556 ?
Gd1C Gd1 Si2 40.54(7) 1_556 1_556 ?
Gd1C Gd1 Si2 82.83(16) 4_576 1_556 ?
Si2 Gd1 Si2 93.50(11) 2_565 1_556 ?
Si2 Gd1 Si2 53.7(2) 9_576 1_556 ?
Gd1C Gd1 Bi1 127.34(2) 11_576 1_566 ?
Gd1C Gd1 Bi1 64.659(18) 1_556 1_566 ?
Gd1C Gd1 Bi1 64.55(2) 4_576 1_566 ?
Si2 Gd1 Bi1 167.72(10) 2_565 1_566 ?
Si2 Gd1 Bi1 97.77(10) 9_576 1_566 ?
Si2 Gd1 Bi1 97.37(9) 1_556 1_566 ?
Gd1C Gd1 Si1 127.34(2) 11_576 1_566 ?
Gd1C Gd1 Si1 64.659(18) 1_556 1_566 ?
Gd1C Gd1 Si1 64.55(2) 4_576 1_566 ?
Si2 Gd1 Si1 167.72(10) 2_565 1_566 ?
Si2 Gd1 Si1 97.77(10) 9_576 1_566 ?
Si2 Gd1 Si1 97.37(9) 1_556 1_566 ?
Bi1 Gd1 Si1 0.0 1_566 1_566 ?
Gd1C Gd1 Bi1 73.86(6) 11_576 13_556 ?
Gd1C Gd1 Bi1 64.967(16) 1_556 13_556 ?
Gd1C Gd1 Bi1 145.18(2) 4_576 13_556 ?
Si2 Gd1 Bi1 91.69(14) 2_565 13_556 ?
Si2 Gd1 Bi1 145.06(11) 9_576 13_556 ?
Si2 Gd1 Bi1 91.45(14) 1_556 13_556 ?
Bi1 Gd1 Bi1 82.36(3) 1_566 13_556 ?
Si1 Gd1 Bi1 82.36(3) 1_566 13_556 ?
Gd1C Gd1 Si1 73.86(6) 11_576 13_556 ?
Gd1C Gd1 Si1 64.967(16) 1_556 13_556 ?
Gd1C Gd1 Si1 145.18(2) 4_576 13_556 ?
Si2 Gd1 Si1 91.69(14) 2_565 13_556 ?
Si2 Gd1 Si1 145.06(11) 9_576 13_556 ?
Si2 Gd1 Si1 91.45(14) 1_556 13_556 ?
Bi1 Gd1 Si1 82.36(3) 1_566 13_556 ?
Si1 Gd1 Si1 82.36(3) 1_566 13_556 ?
Bi1 Gd1 Si1 0.0 13_556 13_556 ?
Gd1C Gd1 Bi1 73.52(5) 11_576 6 ?
Gd1C Gd1 Bi1 145.16(2) 1_556 6 ?
Gd1C Gd1 Bi1 64.90(2) 4_576 6 ?
Si2 Gd1 Bi1 92.23(11) 2_565 6 ?
Si2 Gd1 Bi1 91.07(12) 9_576 6 ?
Si2 Gd1 Bi1 144.58(16) 1_556 6 ?
Bi1 Gd1 Bi1 82.23(3) 1_566 6 ?
Si1 Gd1 Bi1 82.23(3) 1_566 6 ?
Bi1 Gd1 Bi1 123.29(4) 13_556 6 ?
Si1 Gd1 Bi1 123.29(4) 13_556 6 ?
Gd1C Gd1 Si1 73.52(5) 11_576 6 ?
Gd1C Gd1 Si1 145.16(2) 1_556 6 ?
Gd1C Gd1 Si1 64.90(2) 4_576 6 ?
Si2 Gd1 Si1 92.23(11) 2_565 6 ?
Si2 Gd1 Si1 91.07(12) 9_576 6 ?
Si2 Gd1 Si1 144.58(16) 1_556 6 ?
Bi1 Gd1 Si1 82.23(3) 1_566 6 ?
Si1 Gd1 Si1 82.23(3) 1_566 6 ?
Bi1 Gd1 Si1 123.29(4) 13_556 6 ?
Si1 Gd1 Si1 123.29(4) 13_556 6 ?
Bi1 Gd1 Si1 0.0 6 6 ?
Gd1 Gd1C Si2 104.8(2) 11_575 . ?
Gd1 Gd1C Gd1 135.22(6) 11_575 1_554 ?
Si2 Gd1C Gd1 80.02(15) . 1_554 ?
Gd1 Gd1C Gd1 134.78(6) 11_575 4_576 ?
Si2 Gd1C Gd1 79.1(2) . 4_576 ?
Gd1 Gd1C Gd1 90.0 1_554 4_576 ?
Gd1 Gd1C Bi1 127.34(2) 11_575 1_565 ?
Si2 Gd1C Bi1 127.8(2) . 1_565 ?
Gd1 Gd1C Bi1 64.659(18) 1_554 1_565 ?
Gd1 Gd1C Bi1 64.55(2) 4_576 1_565 ?
Gd1 Gd1C Si1 127.34(2) 11_575 1_565 ?
Si2 Gd1C Si1 127.8(2) . 1_565 ?
Gd1 Gd1C Si1 64.659(18) 1_554 1_565 ?
Gd1 Gd1C Si1 64.55(2) 4_576 1_565 ?
Bi1 Gd1C Si1 0.0 1_565 1_565 ?
Gd1 Gd1C Bi1 73.86(6) 11_575 13 ?
Si2 Gd1C Bi1 116.9(2) . 13 ?
Gd1 Gd1C Bi1 64.967(16) 1_554 13 ?
Gd1 Gd1C Bi1 145.18(2) 4_576 13 ?
Bi1 Gd1C Bi1 82.36(3) 1_565 13 ?
Si1 Gd1C Bi1 82.36(3) 1_565 13 ?
Gd1 Gd1C Si1 73.86(6) 11_575 13 ?
Si2 Gd1C Si1 116.9(2) . 13 ?
Gd1 Gd1C Si1 64.967(16) 1_554 13 ?
Gd1 Gd1C Si1 145.18(2) 4_576 13 ?
Bi1 Gd1C Si1 82.36(3) 1_565 13 ?
Si1 Gd1C Si1 82.36(3) 1_565 13 ?
Bi1 Gd1C Si1 0.0 13 13 ?
Gd1 Gd1C Bi1 73.52(5) 11_575 6 ?
Si2 Gd1C Bi1 115.59(18) . 6 ?
Gd1 Gd1C Bi1 145.16(2) 1_554 6 ?
Gd1 Gd1C Bi1 64.90(2) 4_576 6 ?
Bi1 Gd1C Bi1 82.23(3) 1_565 6 ?
Si1 Gd1C Bi1 82.23(3) 1_565 6 ?
Bi1 Gd1C Bi1 123.29(4) 13 6 ?
Si1 Gd1C Bi1 123.29(4) 13 6 ?
Gd1 Gd1C Si1 73.52(5) 11_575 6 ?
Si2 Gd1C Si1 115.59(18) . 6 ?
Gd1 Gd1C Si1 145.16(2) 1_554 6 ?
Gd1 Gd1C Si1 64.90(2) 4_576 6 ?
Bi1 Gd1C Si1 82.23(3) 1_565 6 ?
Si1 Gd1C Si1 82.23(3) 1_565 6 ?
Bi1 Gd1C Si1 123.29(4) 13 6 ?
Si1 Gd1C Si1 123.29(4) 13 6 ?
Bi1 Gd1C Si1 0.0 6 6 ?
Gd1 Gd1C Gd2 75.51(5) 11_575 5_455 ?
Si2 Gd1C Gd2 62.4(2) . 5_455 ?
Gd1 Gd1C Gd2 67.612(14) 1_554 5_455 ?
Gd1 Gd1C Gd2 137.646(18) 4_576 5_455 ?
Bi1 Gd1C Gd2 126.61(3) 1_565 5_455 ?
Si1 Gd1C Gd2 126.61(3) 1_565 5_455 ?
Bi1 Gd1C Gd2 56.30(3) 13 5_455 ?
Si1 Gd1C Gd2 56.30(3) 13 5_455 ?
Bi1 Gd1C Gd2 147.00(3) 6 5_455 ?
Si1 Gd1C Gd2 147.00(3) 6 5_455 ?
Gd1 Gd1C Gd2 75.20(4) 11_575 6 ?
Si2 Gd1C Gd2 61.29(16) . 6 ?
Gd1 Gd1C Gd2 137.650(17) 1_554 6 ?
Gd1 Gd1C Gd2 67.547(18) 4_576 6 ?
Bi1 Gd1C Gd2 126.40(3) 1_565 6 ?
Si1 Gd1C Gd2 126.40(3) 1_565 6 ?
Bi1 Gd1C Gd2 147.03(3) 13 6 ?
Si1 Gd1C Gd2 147.03(3) 13 6 ?
Bi1 Gd1C Gd2 56.21(3) 6 6 ?
Si1 Gd1C Gd2 56.21(3) 6 6 ?
Gd2 Gd1C Gd2 104.79(3) 5_455 6 ?
Si2 Gd2 Si2 180.0 14_546 6_554 ?
Si2 Gd2 Si2 90.30(12) 14_546 13 ?
Si2 Gd2 Si2 89.70(12) 6_554 13 ?
Si2 Gd2 Si2 89.70(12) 14_546 5_545 ?
Si2 Gd2 Si2 90.30(12) 6_554 5_545 ?
Si2 Gd2 Si2 180.0(2) 13 5_545 ?
Si2 Gd2 Bi1 90.0 14_546 9_655 ?
Si2 Gd2 Bi1 90.0 6_554 9_655 ?
Si2 Gd2 Bi1 90.0 13 9_655 ?
Si2 Gd2 Bi1 90.0 5_545 9_655 ?
Si2 Gd2 Si1 90.0 14_546 9_655 ?
Si2 Gd2 Si1 90.0 6_554 9_655 ?
Si2 Gd2 Si1 90.0 13 9_655 ?
Si2 Gd2 Si1 90.0 5_545 9_655 ?
Bi1 Gd2 Si1 0.0 9_655 9_655 ?
Si2 Gd2 Si1 90.0 14_546 . ?
Si2 Gd2 Si1 90.0 6_554 . ?
Si2 Gd2 Si1 90.0 13 . ?
Si2 Gd2 Si1 90.0 5_545 . ?
Bi1 Gd2 Si1 180.0 9_655 . ?
Si1 Gd2 Si1 180.0 9_655 . ?
Si2 Gd2 Gd1C 82.35(13) 14_546 5_545 ?
Si2 Gd2 Gd1C 97.65(13) 6_554 5_545 ?
Si2 Gd2 Gd1C 145.22(3) 13 5_545 ?
Si2 Gd2 Gd1C 34.78(3) 5_545 5_545 ?
Bi1 Gd2 Gd1C 56.240(18) 9_655 5_545 ?
Si1 Gd2 Gd1C 56.240(18) 9_655 5_545 ?
Si1 Gd2 Gd1C 123.760(18) . 5_545 ?
Si2 Gd2 Gd1C 97.65(13) 14_546 13 ?
Si2 Gd2 Gd1C 82.35(13) 6_554 13 ?
Si2 Gd2 Gd1C 34.78(3) 13 13 ?
Si2 Gd2 Gd1C 145.22(3) 5_545 13 ?
Bi1 Gd2 Gd1C 123.760(18) 9_655 13 ?
Si1 Gd2 Gd1C 123.760(18) 9_655 13 ?
Si1 Gd2 Gd1C 56.240(18) . 13 ?
Gd1C Gd2 Gd1C 180.00(4) 5_545 13 ?
Si2 Gd2 Gd1 126.24(11) 14_546 5_544 ?
Si2 Gd2 Gd1 53.76(11) 6_554 5_544 ?
Si2 Gd2 Gd1 125.55(8) 13 5_544 ?
Si2 Gd2 Gd1 54.45(8) 5_545 5_544 ?
Bi1 Gd2 Gd1 56.240(18) 9_655 5_544 ?
Si1 Gd2 Gd1 56.240(18) 9_655 5_544 ?
Si1 Gd2 Gd1 123.760(18) . 5_544 ?
Gd1C Gd2 Gd1 44.78(3) 5_545 5_544 ?
Gd1C Gd2 Gd1 135.22(3) 13 5_544 ?
Si2 Gd2 Gd1C 97.65(13) 14_546 8 ?
Si2 Gd2 Gd1C 82.35(13) 6_554 8 ?
Si2 Gd2 Gd1C 34.78(3) 13 8 ?
Si2 Gd2 Gd1C 145.22(3) 5_545 8 ?
Bi1 Gd2 Gd1C 56.240(18) 9_655 8 ?
Si1 Gd2 Gd1C 56.240(18) 9_655 8 ?
Si1 Gd2 Gd1C 123.760(18) . 8 ?
Gd1C Gd2 Gd1C 112.48(4) 5_545 8 ?
Gd1C Gd2 Gd1C 67.52(4) 13 8 ?
Gd1 Gd2 Gd1C 95.29(4) 5_544 8 ?
Gd1 Si1 Gd1C 50.91(4) 1_544 4_565 ?
Gd1 Si1 Gd1C 50.68(4) 1_544 1_545 ?
Gd1C Si1 Gd1C 74.68(5) 4_565 1_545 ?
Gd1 Si1 Gd1 74.68(5) 1_544 4_566 ?
Gd1C Si1 Gd1 50.68(4) 4_565 4_566 ?
Gd1C Si1 Gd1 50.91(4) 1_545 4_566 ?
Gd1 Si1 Gd1C 147.01(4) 1_544 16_545 ?
Gd1C Si1 Gd1C 97.64(3) 4_565 16_545 ?
Gd1C Si1 Gd1C 118.46(3) 1_545 16_545 ?
Gd1 Si1 Gd1C 76.75(3) 4_566 16_545 ?
Gd1 Si1 Gd1C 76.75(3) 1_544 13 ?
Gd1C Si1 Gd1C 118.46(3) 4_565 13 ?
Gd1C Si1 Gd1C 97.64(3) 1_545 13 ?
Gd1 Si1 Gd1C 147.01(4) 4_566 13 ?
Gd1C Si1 Gd1C 134.92(5) 16_545 13 ?
Gd1 Si1 Gd1 118.46(3) 1_544 16_544 ?
Gd1C Si1 Gd1 76.75(3) 4_565 16_544 ?
Gd1C Si1 Gd1 147.01(4) 1_545 16_544 ?
Gd1 Si1 Gd1 97.64(3) 4_566 16_544 ?
Gd1C Si1 Gd1 50.07(3) 16_545 16_544 ?
Gd1C Si1 Gd1 110.37(4) 13 16_544 ?
Gd1 Si1 Gd1 97.64(3) 1_544 13_556 ?
Gd1C Si1 Gd1 147.01(4) 4_565 13_556 ?
Gd1C Si1 Gd1 76.75(3) 1_545 13_556 ?
Gd1 Si1 Gd1 118.46(3) 4_566 13_556 ?
Gd1C Si1 Gd1 110.37(4) 16_545 13_556 ?
Gd1C Si1 Gd1 50.07(3) 13 13_556 ?
Gd1 Si1 Gd1 134.92(5) 16_544 13_556 ?
Gd1 Si1 Gd2 142.66(2) 1_544 . ?
Gd1C Si1 Gd2 142.66(2) 4_565 . ?
Gd1C Si1 Gd2 142.66(2) 1_545 . ?
Gd1 Si1 Gd2 142.66(2) 4_566 . ?
Gd1C Si1 Gd2 67.46(3) 16_545 . ?
Gd1C Si1 Gd2 67.46(3) 13 . ?
Gd1 Si1 Gd2 67.46(3) 16_544 . ?
Gd1 Si1 Gd2 67.46(3) 13_556 . ?
Gd1 Si1 Gd1 146.91(4) 1_544 6_554 ?
Gd1C Si1 Gd1 118.24(4) 4_565 6_554 ?
Gd1C Si1 Gd1 97.77(3) 1_545 6_554 ?
Gd1 Si1 Gd1 76.74(3) 4_566 6_554 ?
Gd1C Si1 Gd1 32.63(3) 16_545 6_554 ?
Gd1C Si1 Gd1 123.29(4) 13 6_554 ?
Gd1 Si1 Gd1 81.51(2) 16_544 6_554 ?
Gd1 Si1 Gd1 81.62(2) 13_556 6_554 ?
Gd2 Si1 Gd1 67.50(3) . 6_554 ?
Gd1 Si1 Gd1 76.74(3) 1_544 7_535 ?
Gd1C Si1 Gd1 97.77(3) 4_565 7_535 ?
Gd1C Si1 Gd1 118.24(4) 1_545 7_535 ?
Gd1 Si1 Gd1 146.91(4) 4_566 7_535 ?
Gd1C Si1 Gd1 123.29(4) 16_545 7_535 ?
Gd1C Si1 Gd1 32.63(3) 13 7_535 ?
Gd1 Si1 Gd1 81.62(2) 16_544 7_535 ?
Gd1 Si1 Gd1 81.51(2) 13_556 7_535 ?
Gd2 Si1 Gd1 67.50(3) . 7_535 ?
Gd1 Si1 Gd1 135.00(5) 6_554 7_535 ?
Gd1 Si1 Gd1C 118.24(4) 1_544 7_535 ?
Gd1C Si1 Gd1C 146.91(4) 4_565 7_535 ?
Gd1C Si1 Gd1C 76.74(3) 1_545 7_535 ?
Gd1 Si1 Gd1C 97.77(3) 4_566 7_535 ?
Gd1C Si1 Gd1C 81.62(2) 16_545 7_535 ?
Gd1C Si1 Gd1C 81.51(2) 13 7_535 ?
Gd1 Si1 Gd1C 123.29(4) 16_544 7_535 ?
Gd1 Si1 Gd1C 32.63(3) 13_556 7_535 ?
Gd2 Si1 Gd1C 67.50(3) . 7_535 ?
Gd1 Si1 Gd1C 50.19(4) 6_554 7_535 ?
Gd1 Si1 Gd1C 110.32(4) 7_535 7_535 ?
Gd1 Si1 Gd1C 97.77(3) 1_544 6_554 ?
Gd1C Si1 Gd1C 76.74(3) 4_565 6_554 ?
Gd1C Si1 Gd1C 146.91(4) 1_545 6_554 ?
Gd1 Si1 Gd1C 118.24(4) 4_566 6_554 ?
Gd1C Si1 Gd1C 81.51(2) 16_545 6_554 ?
Gd1C Si1 Gd1C 81.62(2) 13 6_554 ?
Gd1 Si1 Gd1C 32.63(3) 16_544 6_554 ?
Gd1 Si1 Gd1C 123.29(4) 13_556 6_554 ?
Gd2 Si1 Gd1C 67.50(3) . 6_554 ?
Gd1 Si1 Gd1C 110.32(4) 6_554 6_554 ?
Gd1 Si1 Gd1C 50.19(4) 7_535 6_554 ?
Gd1C Si1 Gd1C 135.00(5) 7_535 6_554 ?
Gd1 Si1 Si1 49.32(2) 1_544 6_544 ?
Gd1C Si1 Si1 49.32(2) 4_565 6_544 ?
Gd1C Si1 Si1 99.36(4) 1_545 6_544 ?
Gd1 Si1 Si1 99.36(4) 4_566 6_544 ?
Gd1C Si1 Si1 121.369(17) 16_545 6_544 ?
Gd1C Si1 Si1 73.460(18) 13 6_544 ?
Gd1 Si1 Si1 73.460(18) 16_544 6_544 ?
Gd1 Si1 Si1 121.369(17) 13_556 6_544 ?
Gd2 Si1 Si1 107.92(3) . 6_544 ?
Gd1 Si1 Si1 153.99(2) 6_554 6_544 ?
Gd1 Si1 Si1 48.45(2) 7_535 6_544 ?
Gd1C Si1 Si1 153.99(2) 7_535 6_544 ?
Gd1C Si1 Si1 48.45(2) 6_554 6_544 ?
Gd1 Si1 Si1 99.36(4) 1_544 6_545 ?
Gd1C Si1 Si1 99.36(4) 4_565 6_545 ?
Gd1C Si1 Si1 49.32(2) 1_545 6_545 ?
Gd1 Si1 Si1 49.32(2) 4_566 6_545 ?
Gd1C Si1 Si1 73.460(18) 16_545 6_545 ?
Gd1C Si1 Si1 121.369(17) 13 6_545 ?
Gd1 Si1 Si1 121.369(17) 16_544 6_545 ?
Gd1 Si1 Si1 73.460(18) 13_556 6_545 ?
Gd2 Si1 Si1 107.92(3) . 6_545 ?
Gd1 Si1 Si1 48.45(2) 6_554 6_545 ?
Gd1 Si1 Si1 153.99(2) 7_535 6_545 ?
Gd1C Si1 Si1 48.45(2) 7_535 6_545 ?
Gd1C Si1 Si1 153.99(2) 6_554 6_545 ?
Si1 Si1 Si1 144.17(6) 6_544 6_545 ?
Gd1 Si1 Si1 49.20(3) 1_544 13_545 ?
Gd1C Si1 Si1 99.47(5) 4_565 13_545 ?
Gd1C Si1 Si1 49.20(3) 1_545 13_545 ?
Gd1 Si1 Si1 99.47(5) 4_566 13_545 ?
Gd1C Si1 Si1 154.037(19) 16_545 13_545 ?
Gd1C Si1 Si1 48.45(2) 13 13_545 ?
Gd1 Si1 Si1 154.037(19) 16_544 13_545 ?
Gd1 Si1 Si1 48.45(2) 13_556 13_545 ?
Gd2 Si1 Si1 107.91(3) . 13_545 ?
Gd1 Si1 Si1 121.42(2) 6_554 13_545 ?
Gd1 Si1 Si1 73.39(2) 7_535 13_545 ?
Gd1C Si1 Si1 73.39(2) 7_535 13_545 ?
Gd1C Si1 Si1 121.42(2) 6_554 13_545 ?
Si1 Si1 Si1 84.572(19) 6_544 13_545 ?
Si1 Si1 Si1 84.572(19) 6_545 13_545 ?
Gd1 Si1 Si1 99.47(5) 1_544 13 ?
Gd1C Si1 Si1 49.20(3) 4_565 13 ?
Gd1C Si1 Si1 99.47(5) 1_545 13 ?
Gd1 Si1 Si1 49.20(3) 4_566 13 ?
Gd1C Si1 Si1 48.45(2) 16_545 13 ?
Gd1C Si1 Si1 154.037(19) 13 13 ?
Gd1 Si1 Si1 48.45(2) 16_544 13 ?
Gd1 Si1 Si1 154.037(19) 13_556 13 ?
Gd2 Si1 Si1 107.91(3) . 13 ?
Gd1 Si1 Si1 73.39(2) 6_554 13 ?
Gd1 Si1 Si1 121.42(2) 7_535 13 ?
Gd1C Si1 Si1 121.42(2) 7_535 13 ?
Gd1C Si1 Si1 73.39(2) 6_554 13 ?
Si1 Si1 Si1 84.572(19) 6_544 13 ?
Si1 Si1 Si1 84.572(19) 6_545 13 ?
Si1 Si1 Si1 144.18(6) 13_545 13 ?
Gd1C Si2 Gd1C 150.3(4) 12 . ?
Gd1C Si2 Si2 104.8(2) 12 9_575 ?
Gd1C Si2 Si2 104.8(2) . 9_575 ?
Gd1C Si2 Gd1 34.77(12) 12 2_564 ?
Gd1C Si2 Gd1 115.5(3) . 2_564 ?
Si2 Si2 Gd1 139.61(9) 9_575 2_564 ?
Gd1C Si2 Gd1 115.5(3) 12 11_575 ?
Gd1C Si2 Gd1 34.77(12) . 11_575 ?
Si2 Si2 Gd1 139.61(9) 9_575 11_575 ?
Gd1 Si2 Gd1 80.76(18) 2_564 11_575 ?
Gd1C Si2 Gd1 138.1(3) 12 4_576 ?
Gd1C Si2 Gd1 60.19(14) . 4_576 ?
Si2 Si2 Gd1 63.5(2) 9_575 4_576 ?
Gd1 Si2 Gd1 139.9(2) 2_564 4_576 ?
Gd1 Si2 Gd1 86.20(7) 11_575 4_576 ?
Gd1C Si2 Gd1 60.19(14) 12 9_576 ?
Gd1C Si2 Gd1 138.1(3) . 9_576 ?
Si2 Si2 Gd1 63.5(2) 9_575 9_576 ?
Gd1 Si2 Gd1 86.20(7) 2_564 9_576 ?
Gd1 Si2 Gd1 139.9(2) 11_575 9_576 ?
Gd1 Si2 Gd1 79.9(2) 4_576 9_576 ?
Gd1C Si2 Gd1 59.44(10) 12 12_554 ?
Gd1C Si2 Gd1 136.4(2) . 12_554 ?
Si2 Si2 Gd1 62.77(16) 9_575 12_554 ?
Gd1 Si2 Gd1 85.74(11) 2_564 12_554 ?
Gd1 Si2 Gd1 138.8(3) 11_575 12_554 ?
Gd1 Si2 Gd1 126.3(2) 4_576 12_554 ?
Gd1 Si2 Gd1 76.86(10) 9_576 12_554 ?
Gd1C Si2 Gd1 136.4(2) 12 1_554 ?
Gd1C Si2 Gd1 59.44(10) . 1_554 ?
Si2 Si2 Gd1 62.77(16) 9_575 1_554 ?
Gd1 Si2 Gd1 138.8(3) 2_564 1_554 ?
Gd1 Si2 Gd1 85.74(11) 11_575 1_554 ?
Gd1 Si2 Gd1 76.86(10) 4_576 1_554 ?
Gd1 Si2 Gd1 126.3(2) 9_576 1_554 ?
Gd1 Si2 Gd1 79.27(13) 12_554 1_554 ?
Gd1C Si2 Gd2 83.90(15) 12 6 ?
Gd1C Si2 Gd2 83.90(15) . 6 ?
Si2 Si2 Gd2 117.7(4) 9_575 6 ?
Gd1 Si2 Gd2 70.09(11) 2_564 6 ?
Gd1 Si2 Gd2 70.09(11) 11_575 6 ?
Gd1 Si2 Gd2 69.85(14) 4_576 6 ?
Gd1 Si2 Gd2 69.85(14) 9_576 6 ?
Gd1 Si2 Gd2 139.57(9) 12_554 6 ?
Gd1 Si2 Gd2 139.57(9) 1_554 6 ?
Gd1C Si2 Gd2 82.8(2) 12 5_455 ?
Gd1C Si2 Gd2 82.8(2) . 5_455 ?
Si2 Si2 Gd2 115.9(3) 9_575 5_455 ?
Gd1 Si2 Gd2 69.74(17) 2_564 5_455 ?
Gd1 Si2 Gd2 69.74(17) 11_575 5_455 ?
Gd1 Si2 Gd2 139.09(10) 4_576 5_455 ?
Gd1 Si2 Gd2 139.09(10) 9_576 5_455 ?
Gd1 Si2 Gd2 69.04(14) 12_554 5_455 ?
Gd1 Si2 Gd2 69.04(14) 1_554 5_455 ?
Gd2 Si2 Gd2 126.4(2) 6 5_455 ?

loop_
_geom_bond_atom_site_label_1
_geom_bond_atom_site_label_2
_geom_bond_distance
_geom_bond_site_symmetry_2
_geom_bond_publ_flag
Gd1 Gd1C 1.7829(19) 11_576 ?
Gd1 Gd1C 2.6834(15) 1_556 ?
Gd1 Gd1C 2.695(2) 4_576 ?
Gd1 Si2 3.022(6) 2_565 ?
Gd1 Si2 3.050(7) 9_576 ?
Gd1 Si2 3.069(4) 1_556 ?
Gd1 Bi1 3.1347(15) 1_566 ?
Gd1 Si1 3.1347(15) 1_566 ?
Gd1 Bi1 3.1709(12) 13_556 ?
Gd1 Si1 3.1709(12) 13_556 ?
Gd1 Bi1 3.1764(10) 6 ?
Gd1 Si1 3.1764(10) 6 ?
Gd1C Gd1 1.7829(19) 11_575 ?
Gd1C Si2 2.025(2) . ?
Gd1C Gd1 2.6834(15) 1_554 ?
Gd1C Gd1 2.695(2) 4_576 ?
Gd1C Bi1 3.1347(15) 1_565 ?
Gd1C Si1 3.1347(15) 1_565 ?
Gd1C Bi1 3.1709(12) 13 ?
Gd1C Si1 3.1709(12) 13 ?
Gd1C Bi1 3.1764(10) 6 ?
Gd1C Si1 3.1764(10) 6 ?
Gd1C Gd2 3.5227(11) 5_455 ?
Gd1C Gd2 3.5277(10) 6 ?
Gd2 Si2 3.111(6) 14_546 ?
Gd2 Si2 3.111(6) 6_554 ?
Gd2 Si2 3.146(8) 13 ?
Gd2 Si2 3.146(8) 5_545 ?
Gd2 Bi1 3.1732(15) 9_655 ?
Gd2 Si1 3.1732(15) 9_655 ?
Gd2 Si1 3.1732(15) . ?
Gd2 Gd1C 3.5227(11) 5_545 ?
Gd2 Gd1C 3.5227(11) 13 ?
Gd2 Gd1 3.5227(11) 5_544 ?
Gd2 Gd1C 3.5227(11) 8 ?
Si1 Gd1 3.1347(15) 1_544 ?
Si1 Gd1C 3.1347(15) 4_565 ?
Si1 Gd1C 3.1347(15) 1_545 ?
Si1 Gd1 3.1347(15) 4_566 ?
Si1 Gd1C 3.1709(12) 16_545 ?
Si1 Gd1C 3.1709(12) 13 ?
Si1 Gd1 3.1709(12) 16_544 ?
Si1 Gd1 3.1709(12) 13_556 ?
Si1 Gd1 3.1764(10) 6_554 ?
Si1 Gd1 3.1764(10) 7_535 ?
Si1 Gd1C 3.1764(10) 7_535 ?
Si1 Gd1C 3.1764(10) 6_554 ?
Si1 Si1 4.1501(11) 6_544 ?
Si1 Si1 4.1501(11) 6_545 ?
Si1 Si1 4.1517(11) 13_545 ?
Si1 Si1 4.1517(11) 13 ?
Si2 Gd1C 2.025(2) 12 ?
Si2 Si2 2.765(15) 9_575 ?
Si2 Gd1 3.022(6) 2_564 ?
Si2 Gd1 3.022(6) 11_575 ?
Si2 Gd1 3.050(7) 4_576 ?
Si2 Gd1 3.050(7) 9_576 ?
Si2 Gd1 3.069(4) 12_554 ?
Si2 Gd1 3.069(4) 1_554 ?
Si2 Gd2 3.111(6) 6 ?
Si2 Gd2 3.146(8) 5_455 ?
